data_7131080
loop_
_publ_author_name
'Yang, Zuguang'
'Tang, Jianhua'
'Li, Chen'
'Chen, Zhengkai'
'Wu, Xiao-Feng'

_publ_section_title
;
 Rhodium(III)-catalyzed regioselective C2-alkenylation of indoles with
 CF<sub>3</sub>-imidoyl sulfoxonium ylides to give multi-functionalized
 enamines using a migratable directing group.
;
_journal_issue 3
_journal_name_full 'Chemical communications (Cambridge, England)'
_journal_page_first 318
_journal_page_last 321
_journal_paper_doi 10.1039/d2cc06127a
_journal_volume 59
_journal_year 2023
_chemical_formula_sum 'C21 H15 F3 N4'
_chemical_formula_weight 380.37
_space_group_crystal_system monoclinic
_space_group_IT_number 14
_space_group_name_Hall '-P 2ybc'
_space_group_name_H-M_alt 'P 1 21/c 1'
_atom_sites_solution_hydrogens mixed
_audit_creation_method SHELXL-2016/6
_audit_update_record
;
2022-11-04 deposited with the CCDC.	2022-12-07 downloaded from the CCDC.
;
_cell_angle_alpha 90
_cell_angle_beta 108.930(7)
_cell_angle_gamma 90
_cell_formula_units_Z 8
_cell_length_a 22.365(11)
_cell_length_b 8.009(4)
_cell_length_c 22.159(11)
_cell_measurement_reflns_used 1605
_cell_measurement_temperature 296(2)
_cell_measurement_theta_max 18.19
_cell_measurement_theta_min 2.43
_cell_volume 3754(3)
_computing_structure_refinement 'SHELXL-2016/6 (Sheldrick, 2016)'
_computing_structure_solution 'SHELXT 2014/5 (Sheldrick, 2014)'
_diffrn_ambient_temperature 296(2)
_diffrn_measured_fraction_theta_full 1.000
_diffrn_measured_fraction_theta_max 1.000
_diffrn_measurement_device_type 'Bruker APEX-II CCD'
_diffrn_measurement_method '\f and \w scans'
_diffrn_radiation_type MoK\a
_diffrn_radiation_wavelength 0.71073
_diffrn_reflns_av_R_equivalents 0.1041
_diffrn_reflns_av_unetI/netI 0.1000
_diffrn_reflns_Laue_measured_fraction_full 1.000
_diffrn_reflns_Laue_measured_fraction_max 1.000
_diffrn_reflns_limit_h_max 26
_diffrn_reflns_limit_h_min -26
_diffrn_reflns_limit_k_max 9
_diffrn_reflns_limit_k_min -9
_diffrn_reflns_limit_l_max 26
_diffrn_reflns_limit_l_min -25
_diffrn_reflns_number 28948
_diffrn_reflns_point_group_measured_fraction_full 1.000
_diffrn_reflns_point_group_measured_fraction_max 1.000
_diffrn_reflns_theta_full 25.242
_diffrn_reflns_theta_max 25.249
_diffrn_reflns_theta_min 1.868
_exptl_absorpt_coefficient_mu 0.103
_exptl_crystal_colour colourless
_exptl_crystal_density_diffrn 1.346
_exptl_crystal_description block
_exptl_crystal_F_000 1568
_exptl_crystal_size_max 0.190
_exptl_crystal_size_mid 0.140
_exptl_crystal_size_min 0.060
_refine_diff_density_max 0.202
_refine_diff_density_min -0.334
_refine_diff_density_rms 0.046
_refine_ls_extinction_method none
_refine_ls_goodness_of_fit_ref 1.062
_refine_ls_hydrogen_treatment constr
_refine_ls_matrix_type full
_refine_ls_number_parameters 505
_refine_ls_number_reflns 6812
_refine_ls_number_restraints 0
_refine_ls_restrained_S_all 1.062
_refine_ls_R_factor_all 0.1603
_refine_ls_R_factor_gt 0.0616
_refine_ls_shift/su_max 0.000
_refine_ls_shift/su_mean 0.000
_refine_ls_structure_factor_coef Fsqd
_refine_ls_weighting_details 'w=1/[\s^2^(Fo^2^)+(0.0500P)^2^] where P=(Fo^2^+2Fc^2^)/3'
_refine_ls_weighting_scheme calc
_refine_ls_wR_factor_gt 0.1273
_refine_ls_wR_factor_ref 0.1663
_reflns_Friedel_coverage 0.000
_reflns_number_gt 2944
_reflns_number_total 6812
_reflns_threshold_expression 'I > 2\s(I)'
_cod_data_source_file d2cc06127a2.cif
_cod_data_source_block 3a_a
_cod_depositor_comments 'Adding full bibliography for 7131080.cif.'
_cod_original_sg_symbol_H-M 'P 21/c'
_cod_database_code 7131080
_shelx_shelxl_version_number 2016/6
_shelx_space_group_comment
;
The symmetry employed for this shelxl refinement is uniquely defined
by the following loop, which should always be used as a source of
symmetry information in preference to the above space-group names.
They are only intended as comments.
;
_shelx_estimated_absorpt_t_min 0.981
_shelx_estimated_absorpt_t_max 0.994

loop_
_space_group_symop_operation_xyz
'x, y, z'
'-x, y+1/2, -z+1/2'
'-x, -y, -z'
'x, -y-1/2, z-1/2'

loop_
_atom_site_label
_atom_site_type_symbol
_atom_site_fract_x
_atom_site_fract_y
_atom_site_fract_z
_atom_site_U_iso_or_equiv
_atom_site_adp_type
_atom_site_occupancy
_atom_site_site_symmetry_order
_atom_site_calc_flag
_atom_site_refinement_flags_posn
_atom_site_refinement_flags_adp
_atom_site_refinement_flags_occupancy
_atom_site_disorder_assembly
_atom_site_disorder_group
F1 F -0.38126(16) 0.3358(4) 0.04616(12) 0.1433(13) Uani 1 1 d . . . . .
F2 F -0.36158(14) 0.5675(4) 0.01554(12) 0.1185(10) Uani 1 1 d . . . . .
F3 F -0.28716(13) 0.4091(4) 0.06027(11) 0.1274(11) Uani 1 1 d . . . . .
F4 F -0.24608(12) 0.6718(3) -0.37566(12) 0.1098(9) Uani 1 1 d . . . . .
F5 F -0.30244(10) 0.5865(3) -0.46629(11) 0.0948(8) Uani 1 1 d . . . . .
F6 F -0.22451(11) 0.4427(3) -0.41073(11) 0.0942(8) Uani 1 1 d . . . . .
N1 N -0.24571(12) 0.0807(3) -0.10528(13) 0.0530(8) Uani 1 1 d . . . . .
H1A H -0.215595 0.058582 -0.070605 0.064 Uiso 1 1 d R U . . .
N2 N -0.40854(12) 0.3637(3) -0.09222(13) 0.0523(7) Uani 1 1 d . . . . .
N3 N -0.36514(13) 0.5858(4) -0.12986(14) 0.0658(9) Uani 1 1 d . . . . .
N4 N -0.46979(13) 0.4938(4) -0.18405(15) 0.0685(9) Uani 1 1 d . . . . .
N5 N -0.22242(13) 0.9361(3) -0.60166(14) 0.0572(8) Uani 1 1 d . . . . .
H5A H -0.262926 0.944707 -0.615817 0.069 Uiso 1 1 d R U . . .
N6 N -0.13531(12) 0.6660(3) -0.42210(12) 0.0527(8) Uani 1 1 d . . . . .
N7 N -0.03987(14) 0.5324(4) -0.40599(13) 0.0656(9) Uani 1 1 d . . . . .
N8 N -0.13238(13) 0.4516(4) -0.49022(13) 0.0585(8) Uani 1 1 d . . . . .
C1 C -0.2267(2) -0.1184(5) -0.2463(2) 0.0826(13) Uani 1 1 d . . . . .
H1 H -0.200560 -0.187067 -0.260675 0.099 Uiso 1 1 calc R U . . .
C2 C -0.21015(17) -0.0837(5) -0.1834(2) 0.0648(10) Uani 1 1 d . . . . .
H12 H -0.173829 -0.128051 -0.154178 0.078 Uiso 1 1 calc R U . . .
C3 C -0.25015(16) 0.0215(4) -0.16470(17) 0.0524(9) Uani 1 1 d . . . . .
C4 C -0.29727(15) 0.1818(4) -0.10980(16) 0.0493(9) Uani 1 1 d . . . . .
C5 C -0.30050(17) 0.2583(4) -0.05223(15) 0.0545(9) Uani 1 1 d . . . . .
H9 H -0.264370 0.250064 -0.016676 0.065 Uiso 1 1 calc R U . . .
C6 C -0.34893(17) 0.3392(4) -0.04389(15) 0.0526(9) Uani 1 1 d . . . . .
C7 C -0.45848(17) 0.2494(5) -0.09311(16) 0.0584(10) Uani 1 1 d . . . . .
C8 C -0.4477(2) 0.0812(5) -0.09150(18) 0.0758(12) Uani 1 1 d . . . . .
H8 H -0.408349 0.041301 -0.090566 0.091 Uiso 1 1 calc R U . . .
C9 C -0.4949(3) -0.0296(6) -0.0913(2) 0.1053(16) Uani 1 1 d . . . . .
H7 H -0.487310 -0.143954 -0.089778 0.126 Uiso 1 1 calc R U . . .
C10 C -0.5523(3) 0.0294(8) -0.0932(3) 0.1193(19) Uani 1 1 d . . . . .
H2 H -0.584477 -0.044983 -0.094064 0.143 Uiso 1 1 calc R U . . .
C11 C -0.4276(2) 0.7235(6) -0.2236(2) 0.0891(14) Uani 1 1 d . . . . .
H3 H -0.432581 0.808447 -0.253482 0.107 Uiso 1 1 calc R U . . .
C12 C -0.37334(18) 0.7023(5) -0.1746(2) 0.0833(13) Uani 1 1 d . . . . .
H14 H -0.339711 0.773416 -0.172036 0.100 Uiso 1 1 calc R U . . .
C13 C -0.41515(16) 0.4876(4) -0.13715(16) 0.0517(9) Uani 1 1 d . . . . .
C14 C -0.4741(2) 0.6135(6) -0.2264(2) 0.0839(13) Uani 1 1 d . . . . .
H4 H -0.511643 0.622379 -0.260336 0.101 Uiso 1 1 calc R U . . .
C15 C -0.5630(2) 0.1963(8) -0.0938(3) 0.1173(18) Uani 1 1 d . . . . .
H5 H -0.602429 0.235812 -0.094701 0.141 Uiso 1 1 calc R U . . .
C16 C -0.5158(2) 0.3074(6) -0.0931(2) 0.0859(13) Uani 1 1 d . . . . .
H6 H -0.522916 0.421727 -0.092573 0.103 Uiso 1 1 calc R U . . .
C17 C -0.3457(2) 0.4102(6) 0.0189(2) 0.0777(12) Uani 1 1 d . . . . .
C18 C -0.33416(15) 0.1868(4) -0.17197(15) 0.0544(9) Uani 1 1 d . . . . .
H13 H -0.371820 0.245633 -0.188343 0.065 Uiso 1 1 calc R U . . .
C19 C -0.30564(16) 0.0878(4) -0.20733(17) 0.0520(9) Uani 1 1 d . . . . .
C20 C -0.3206(2) 0.0459(5) -0.27171(18) 0.0755(12) Uani 1 1 d . . . . .
H10 H -0.357210 0.087026 -0.301536 0.091 Uiso 1 1 calc R U . . .
C21 C -0.2813(2) -0.0549(6) -0.2903(2) 0.0919(14) Uani 1 1 d . . . . .
H11 H -0.291013 -0.082256 -0.333180 0.110 Uiso 1 1 calc R U . . .
C22 C -0.1439(3) 1.1465(5) -0.7025(2) 0.0936(14) Uani 1 1 d . . . . .
H15 H -0.150740 1.209239 -0.739415 0.112 Uiso 1 1 calc R U . . .
C23 C -0.1950(2) 1.0929(5) -0.6863(2) 0.0784(12) Uani 1 1 d . . . . .
H25 H -0.236173 1.116633 -0.711708 0.094 Uiso 1 1 calc R U . . .
C24 C -0.18245(17) 1.0021(4) -0.63059(18) 0.0571(10) Uani 1 1 d . . . . .
C25 C -0.18868(16) 0.8537(4) -0.54648(16) 0.0528(9) Uani 1 1 d . . . . .
C26 C -0.22322(15) 0.7704(4) -0.51099(17) 0.0521(9) Uani 1 1 d . . . . .
H26 H -0.267017 0.776852 -0.528056 0.062 Uiso 1 1 calc R U . . .
C27 C -0.20081(15) 0.6850(4) -0.45689(17) 0.0506(9) Uani 1 1 d . . . . .
C28 C -0.10086(16) 0.5446(4) -0.43984(16) 0.0512(9) Uani 1 1 d . . . . .
C29 C -0.00844(18) 0.4138(6) -0.4250(2) 0.0799(13) Uani 1 1 d . . . . .
H28 H 0.034265 0.399393 -0.402545 0.096 Uiso 1 1 calc R U . . .
C30 C -0.0356(2) 0.3127(5) -0.4756(2) 0.0843(13) Uani 1 1 d . . . . .
H16 H -0.012709 0.230294 -0.487921 0.101 Uiso 1 1 calc R U . . .
C31 C -0.10957(15) 0.7674(5) -0.36616(16) 0.0522(9) Uani 1 1 d . . . . .
C32 C -0.11253(17) 0.9368(5) -0.37203(18) 0.0696(11) Uani 1 1 d . . . . .
H17 H -0.129884 0.985826 -0.411954 0.083 Uiso 1 1 calc R U . . .
C33 C -0.08934(19) 1.0361(5) -0.3177(2) 0.0832(13) Uani 1 1 d . . . . .
H18 H -0.091439 1.151763 -0.321443 0.100 Uiso 1 1 calc R U . . .
C34 C -0.06369(18) 0.9644(7) -0.2595(2) 0.0824(13) Uani 1 1 d . . . . .
H19 H -0.047904 1.030997 -0.223391 0.099 Uiso 1 1 calc R U . . .
C35 C -0.06111(18) 0.7958(6) -0.25384(19) 0.0800(13) Uani 1 1 d . . . . .
H21 H -0.043516 0.746936 -0.213912 0.096 Uiso 1 1 calc R U . . .
C36 C -0.08440(17) 0.6971(5) -0.30692(17) 0.0673(11) Uani 1 1 d . . . . .
H20 H -0.083099 0.581527 -0.302655 0.081 Uiso 1 1 calc R U . . .
C37 C -0.24322(18) 0.5990(5) -0.4279(2) 0.0661(11) Uani 1 1 d . . . . .
C38 C -0.0829(2) 1.1098(5) -0.6655(2) 0.0860(13) Uani 1 1 d . . . . .
H22 H -0.049506 1.148528 -0.678064 0.103 Uiso 1 1 calc R U . . .
C39 C -0.07031(19) 1.0190(5) -0.6115(2) 0.0715(11) Uani 1 1 d . . . . .
H23 H -0.028780 0.994959 -0.587202 0.086 Uiso 1 1 calc R U . . .
C40 C -0.12065(17) 0.9614(4) -0.59239(18) 0.0561(10) Uani 1 1 d . . . . .
C41 C -0.12596(16) 0.8684(4) -0.53981(17) 0.0570(10) Uani 1 1 d . . . . .
H24 H -0.092538 0.824986 -0.506566 0.068 Uiso 1 1 calc R U . . .
C42 C -0.09806(19) 0.3379(5) -0.50729(19) 0.0749(12) Uani 1 1 d . . . . .
H27 H -0.117614 0.271861 -0.542749 0.090 Uiso 1 1 calc R U . . .

loop_
_atom_site_aniso_label
_atom_site_aniso_U_11
_atom_site_aniso_U_22
_atom_site_aniso_U_33
_atom_site_aniso_U_23
_atom_site_aniso_U_13
_atom_site_aniso_U_12
F1 0.227(3) 0.151(3) 0.088(2) -0.0420(18) 0.102(2) -0.087(2)
F2 0.182(3) 0.082(2) 0.100(2) -0.0253(16) 0.0573(19) 0.0153(19)
F3 0.120(2) 0.177(3) 0.0623(16) -0.0436(17) -0.0014(16) 0.012(2)
F4 0.132(2) 0.124(2) 0.1011(19) -0.0524(17) 0.0775(17) -0.0372(17)
F5 0.0562(14) 0.117(2) 0.1054(18) 0.0033(15) 0.0188(14) -0.0129(13)
F6 0.0996(18) 0.0755(18) 0.115(2) 0.0158(15) 0.0460(15) 0.0059(14)
N1 0.0443(17) 0.0594(19) 0.0480(19) 0.0106(15) 0.0050(14) 0.0016(15)
N2 0.0488(18) 0.0477(19) 0.0580(19) 0.0026(15) 0.0140(15) -0.0061(15)
N3 0.0517(19) 0.054(2) 0.080(2) 0.0158(18) 0.0050(16) -0.0111(16)
N4 0.051(2) 0.076(2) 0.068(2) 0.0083(19) 0.0046(17) -0.0027(17)
N5 0.0424(17) 0.057(2) 0.066(2) -0.0045(16) 0.0084(16) 0.0101(15)
N6 0.0432(17) 0.0583(19) 0.0498(17) -0.0169(15) 0.0058(14) 0.0071(15)
N7 0.0467(18) 0.086(2) 0.0542(19) -0.0048(17) 0.0031(16) 0.0152(17)
N8 0.0557(18) 0.0546(19) 0.058(2) -0.0156(16) 0.0085(16) 0.0130(16)
C1 0.098(3) 0.082(3) 0.078(3) -0.002(3) 0.042(3) 0.017(3)
C2 0.066(3) 0.061(3) 0.069(3) 0.008(2) 0.025(2) 0.010(2)
C3 0.058(2) 0.050(2) 0.050(2) 0.0051(19) 0.0183(19) -0.0031(19)
C4 0.047(2) 0.052(2) 0.046(2) 0.0024(18) 0.0098(17) 0.0027(18)
C5 0.057(2) 0.054(2) 0.041(2) 0.0068(18) -0.0001(17) -0.0014(19)
C6 0.060(2) 0.052(2) 0.042(2) -0.0014(18) 0.0101(19) -0.006(2)
C7 0.054(2) 0.067(3) 0.060(2) -0.009(2) 0.0255(18) -0.011(2)
C8 0.077(3) 0.061(3) 0.096(3) -0.004(2) 0.037(2) -0.015(2)
C9 0.110(4) 0.081(4) 0.137(5) -0.007(3) 0.057(4) -0.029(3)
C10 0.123(5) 0.105(5) 0.150(5) -0.008(4) 0.073(4) -0.046(4)
C11 0.068(3) 0.093(4) 0.094(3) 0.045(3) 0.009(3) 0.014(3)
C12 0.059(3) 0.071(3) 0.108(3) 0.035(3) 0.011(2) -0.004(2)
C13 0.046(2) 0.051(2) 0.053(2) -0.0021(19) 0.0085(19) 0.0013(19)
C14 0.061(3) 0.097(4) 0.077(3) 0.013(3) 0.000(2) 0.008(3)
C15 0.087(4) 0.128(5) 0.159(5) -0.011(4) 0.071(4) -0.022(4)
C16 0.073(3) 0.077(3) 0.124(4) -0.011(3) 0.054(3) -0.013(3)
C17 0.102(4) 0.069(3) 0.058(3) -0.008(2) 0.021(3) 0.001(3)
C18 0.049(2) 0.062(2) 0.045(2) 0.0053(18) 0.0046(18) 0.0074(18)
C19 0.054(2) 0.051(2) 0.047(2) 0.0042(19) 0.0124(18) 0.0053(18)
C20 0.089(3) 0.078(3) 0.052(3) 0.003(2) 0.013(2) 0.018(2)
C21 0.116(4) 0.100(4) 0.060(3) -0.004(3) 0.030(3) 0.021(3)
C22 0.123(4) 0.071(3) 0.097(4) 0.022(3) 0.050(4) 0.019(3)
C23 0.087(3) 0.060(3) 0.085(3) 0.013(2) 0.024(3) 0.022(2)
C24 0.061(3) 0.044(2) 0.065(3) -0.006(2) 0.020(2) 0.006(2)
C25 0.042(2) 0.058(2) 0.053(2) -0.0094(19) 0.0082(19) 0.0086(19)
C26 0.0345(19) 0.056(2) 0.062(2) -0.015(2) 0.0102(18) 0.0054(17)
C27 0.043(2) 0.054(2) 0.051(2) -0.0154(19) 0.0104(18) 0.0026(18)
C28 0.047(2) 0.055(2) 0.047(2) -0.0032(19) 0.0095(18) 0.0075(19)
C29 0.053(2) 0.110(4) 0.070(3) 0.006(3) 0.011(2) 0.031(3)
C30 0.079(3) 0.087(3) 0.078(3) -0.009(3) 0.013(2) 0.039(3)
C31 0.050(2) 0.058(3) 0.045(2) -0.016(2) 0.0107(17) -0.0017(19)
C32 0.079(3) 0.064(3) 0.059(3) -0.008(2) 0.014(2) 0.000(2)
C33 0.100(3) 0.063(3) 0.082(3) -0.029(3) 0.024(3) -0.010(2)
C34 0.078(3) 0.102(4) 0.056(3) -0.028(3) 0.006(2) -0.017(3)
C35 0.082(3) 0.097(4) 0.052(3) -0.012(3) 0.010(2) 0.000(3)
C36 0.076(3) 0.072(3) 0.048(2) -0.008(2) 0.012(2) -0.003(2)
C37 0.055(3) 0.071(3) 0.068(3) -0.010(2) 0.014(2) 0.001(2)
C38 0.091(4) 0.070(3) 0.111(4) 0.005(3) 0.051(3) 0.011(3)
C39 0.068(3) 0.056(3) 0.092(3) -0.003(2) 0.029(2) 0.009(2)
C40 0.052(2) 0.049(2) 0.070(3) -0.012(2) 0.022(2) 0.0041(19)
C41 0.045(2) 0.063(2) 0.057(2) -0.006(2) 0.0087(18) 0.0081(19)
C42 0.073(3) 0.070(3) 0.073(3) -0.016(2) 0.012(2) 0.018(2)

loop_
_atom_type_symbol
_atom_type_description
_atom_type_scat_dispersion_real
_atom_type_scat_dispersion_imag
_atom_type_scat_source
C C 0.0033 0.0016 'International Tables Vol C Tables 4.2.6.8 and 6.1.1.4'
H H 0.0000 0.0000 'International Tables Vol C Tables 4.2.6.8 and 6.1.1.4'
F F 0.0171 0.0103 'International Tables Vol C Tables 4.2.6.8 and 6.1.1.4'
N N 0.0061 0.0033 'International Tables Vol C Tables 4.2.6.8 and 6.1.1.4'

loop_
_geom_angle_atom_site_label_1
_geom_angle_atom_site_label_2
_geom_angle_atom_site_label_3
_geom_angle
_geom_angle_site_symmetry_1
_geom_angle_site_symmetry_3
_geom_angle_publ_flag
C3 N1 C4 109.4(3) . . ?
C3 N1 H1A 125.3 . . ?
C4 N1 H1A 125.3 . . ?
C13 N2 C6 119.7(3) . . ?
C13 N2 C7 123.1(3) . . ?
C6 N2 C7 117.0(3) . . ?
C12 N3 C13 114.6(3) . . ?
C14 N4 C13 114.9(3) . . ?
C24 N5 C25 110.4(3) . . ?
C24 N5 H5A 124.8 . . ?
C25 N5 H5A 124.8 . . ?
C28 N6 C27 119.6(3) . . ?
C28 N6 C31 122.8(3) . . ?
C27 N6 C31 117.4(3) . . ?
C29 N7 C28 115.1(3) . . ?
C42 N8 C28 115.1(3) . . ?
C2 C1 C21 122.2(4) . . ?
C2 C1 H1 118.9 . . ?
C21 C1 H1 118.9 . . ?
C1 C2 C3 116.6(4) . . ?
C1 C2 H12 121.7 . . ?
C3 C2 H12 121.7 . . ?
N1 C3 C2 130.1(3) . . ?
N1 C3 C19 106.8(3) . . ?
C2 C3 C19 123.1(4) . . ?
C18 C4 N1 108.0(3) . . ?
C18 C4 C5 134.3(3) . . ?
N1 C4 C5 117.7(3) . . ?
C6 C5 C4 127.6(3) . . ?
C6 C5 H9 116.2 . . ?
C4 C5 H9 116.2 . . ?
C5 C6 N2 124.7(3) . . ?
C5 C6 C17 121.7(3) . . ?
N2 C6 C17 113.6(3) . . ?
C16 C7 C8 119.6(4) . . ?
C16 C7 N2 120.6(4) . . ?
C8 C7 N2 119.8(3) . . ?
C7 C8 C9 120.3(4) . . ?
C7 C8 H8 119.8 . . ?
C9 C8 H8 119.8 . . ?
C10 C9 C8 119.5(5) . . ?
C10 C9 H7 120.2 . . ?
C8 C9 H7 120.2 . . ?
C9 C10 C15 120.4(5) . . ?
C9 C10 H2 119.8 . . ?
C15 C10 H2 119.8 . . ?
C14 C11 C12 115.7(4) . . ?
C14 C11 H3 122.2 . . ?
C12 C11 H3 122.2 . . ?
N3 C12 C11 123.9(4) . . ?
N3 C12 H14 118.1 . . ?
C11 C12 H14 118.1 . . ?
N4 C13 N3 126.7(3) . . ?
N4 C13 N2 116.7(3) . . ?
N3 C13 N2 116.6(3) . . ?
N4 C14 C11 124.2(4) . . ?
N4 C14 H4 117.9 . . ?
C11 C14 H4 117.9 . . ?
C10 C15 C16 120.2(5) . . ?
C10 C15 H5 119.9 . . ?
C16 C15 H5 119.9 . . ?
C7 C16 C15 119.8(4) . . ?
C7 C16 H6 120.1 . . ?
C15 C16 H6 120.1 . . ?
F1 C17 F2 106.0(4) . . ?
F1 C17 F3 107.0(4) . . ?
F2 C17 F3 103.5(4) . . ?
F1 C17 C6 114.4(4) . . ?
F2 C17 C6 112.8(4) . . ?
F3 C17 C6 112.4(4) . . ?
C4 C18 C19 108.2(3) . . ?
C4 C18 H13 125.9 . . ?
C19 C18 H13 125.9 . . ?
C20 C19 C3 117.7(4) . . ?
C20 C19 C18 134.7(3) . . ?
C3 C19 C18 107.6(3) . . ?
C21 C20 C19 119.4(4) . . ?
C21 C20 H10 120.3 . . ?
C19 C20 H10 120.3 . . ?
C20 C21 C1 121.1(4) . . ?
C20 C21 H11 119.5 . . ?
C1 C21 H11 119.5 . . ?
C23 C22 C38 121.8(4) . . ?
C23 C22 H15 119.1 . . ?
C38 C22 H15 119.1 . . ?
C22 C23 C24 117.0(4) . . ?
C22 C23 H25 121.5 . . ?
C24 C23 H25 121.5 . . ?
N5 C24 C23 130.6(4) . . ?
N5 C24 C40 107.1(3) . . ?
C23 C24 C40 122.4(4) . . ?
C41 C25 N5 107.6(3) . . ?
C41 C25 C26 134.2(3) . . ?
N5 C25 C26 118.2(3) . . ?
C27 C26 C25 128.5(3) . . ?
C27 C26 H26 115.8 . . ?
C25 C26 H26 115.8 . . ?
C26 C27 N6 124.3(3) . . ?
C26 C27 C37 121.6(3) . . ?
N6 C27 C37 114.1(3) . . ?
N7 C28 N8 126.6(3) . . ?
N7 C28 N6 117.2(3) . . ?
N8 C28 N6 116.1(3) . . ?
N7 C29 C30 123.2(4) . . ?
N7 C29 H28 118.4 . . ?
C30 C29 H28 118.4 . . ?
C29 C30 C42 116.7(4) . . ?
C29 C30 H16 121.7 . . ?
C42 C30 H16 121.7 . . ?
C32 C31 C36 119.5(3) . . ?
C32 C31 N6 119.1(3) . . ?
C36 C31 N6 121.3(3) . . ?
C31 C32 C33 119.5(4) . . ?
C31 C32 H17 120.2 . . ?
C33 C32 H17 120.2 . . ?
C34 C33 C32 120.2(4) . . ?
C34 C33 H18 119.9 . . ?
C32 C33 H18 119.9 . . ?
C35 C34 C33 120.0(4) . . ?
C35 C34 H19 120.0 . . ?
C33 C34 H19 120.0 . . ?
C34 C35 C36 120.1(4) . . ?
C34 C35 H21 119.9 . . ?
C36 C35 H21 119.9 . . ?
C31 C36 C35 120.6(4) . . ?
C31 C36 H20 119.7 . . ?
C35 C36 H20 119.7 . . ?
F4 C37 F5 105.9(3) . . ?
F4 C37 F6 105.3(4) . . ?
F5 C37 F6 105.5(3) . . ?
F4 C37 C27 113.4(3) . . ?
F5 C37 C27 114.0(3) . . ?
F6 C37 C27 112.0(3) . . ?
C39 C38 C22 121.5(4) . . ?
C39 C38 H22 119.2 . . ?
C22 C38 H22 119.2 . . ?
C38 C39 C40 119.2(4) . . ?
C38 C39 H23 120.4 . . ?
C40 C39 H23 120.4 . . ?
C39 C40 C24 118.1(4) . . ?
C39 C40 C41 135.1(4) . . ?
C24 C40 C41 106.8(3) . . ?
C25 C41 C40 108.2(3) . . ?
C25 C41 H24 125.9 . . ?
C40 C41 H24 125.9 . . ?
N8 C42 C30 123.2(4) . . ?
N8 C42 H27 118.4 . . ?
C30 C42 H27 118.4 . . ?

loop_
_geom_bond_atom_site_label_1
_geom_bond_atom_site_label_2
_geom_bond_distance
_geom_bond_site_symmetry_2
_geom_bond_publ_flag
F1 C17 1.290(5) . ?
F2 C17 1.304(5) . ?
F3 C17 1.333(4) . ?
F4 C37 1.317(4) . ?
F5 C37 1.325(4) . ?
F6 C37 1.336(4) . ?
N1 C3 1.372(4) . ?
N1 C4 1.386(4) . ?
N1 H1A 0.8600 . ?
N2 C13 1.379(4) . ?
N2 C6 1.427(4) . ?
N2 C7 1.439(4) . ?
N3 C12 1.331(4) . ?
N3 C13 1.333(4) . ?
N4 C14 1.323(5) . ?
N4 C13 1.324(4) . ?
N5 C24 1.364(4) . ?
N5 C25 1.379(4) . ?
N5 H5A 0.8600 . ?
N6 C28 1.375(4) . ?
N6 C27 1.425(4) . ?
N6 C31 1.437(4) . ?
N7 C29 1.329(4) . ?
N7 C28 1.330(4) . ?
N8 C42 1.323(4) . ?
N8 C28 1.337(4) . ?
C1 C2 1.349(5) . ?
C1 C21 1.388(5) . ?
C1 H1 0.9300 . ?
C2 C3 1.387(5) . ?
C2 H12 0.9300 . ?
C3 C19 1.398(4) . ?
C4 C18 1.357(4) . ?
C4 C5 1.438(4) . ?
C5 C6 1.325(4) . ?
C5 H9 0.9300 . ?
C6 C17 1.483(5) . ?
C7 C16 1.363(5) . ?
C7 C8 1.367(5) . ?
C8 C9 1.380(5) . ?
C8 H8 0.9300 . ?
C9 C10 1.356(6) . ?
C9 H7 0.9300 . ?
C10 C15 1.358(7) . ?
C10 H2 0.9300 . ?
C11 C14 1.349(5) . ?
C11 C12 1.351(5) . ?
C11 H3 0.9300 . ?
C12 H14 0.9300 . ?
C14 H4 0.9300 . ?
C15 C16 1.378(6) . ?
C15 H5 0.9300 . ?
C16 H6 0.9300 . ?
C18 C19 1.405(4) . ?
C18 H13 0.9300 . ?
C19 C20 1.396(5) . ?
C20 C21 1.352(5) . ?
C20 H10 0.9300 . ?
C21 H11 0.9300 . ?
C22 C23 1.372(5) . ?
C22 C38 1.377(6) . ?
C22 H15 0.9300 . ?
C23 C24 1.381(5) . ?
C23 H25 0.9300 . ?
C24 C40 1.405(4) . ?
C25 C41 1.367(4) . ?
C25 C26 1.434(5) . ?
C26 C27 1.329(4) . ?
C26 H26 0.9300 . ?
C27 C37 1.477(5) . ?
C29 C30 1.356(5) . ?
C29 H28 0.9300 . ?
C30 C42 1.359(5) . ?
C30 H16 0.9300 . ?
C31 C32 1.363(5) . ?
C31 C36 1.370(4) . ?
C32 C33 1.394(5) . ?
C32 H17 0.9300 . ?
C33 C34 1.359(5) . ?
C33 H18 0.9300 . ?
C34 C35 1.355(6) . ?
C34 H19 0.9300 . ?
C35 C36 1.372(5) . ?
C35 H21 0.9300 . ?
C36 H20 0.9300 . ?
C38 C39 1.350(5) . ?
C38 H22 0.9300 . ?
C39 C40 1.403(5) . ?
C39 H23 0.9300 . ?
C40 C41 1.420(5) . ?
C41 H24 0.9300 . ?
C42 H27 0.9300 . ?

loop_
_geom_torsion_atom_site_label_1
_geom_torsion_atom_site_label_2
_geom_torsion_atom_site_label_3
_geom_torsion_atom_site_label_4
_geom_torsion
_geom_torsion_site_symmetry_1
_geom_torsion_site_symmetry_2
_geom_torsion_site_symmetry_3
_geom_torsion_site_symmetry_4
_geom_torsion_publ_flag
C21 C1 C2 C3 -1.0(6) . . . . ?
C4 N1 C3 C2 -179.6(3) . . . . ?
C4 N1 C3 C19 0.3(4) . . . . ?
C1 C2 C3 N1 -179.0(4) . . . . ?
C1 C2 C3 C19 1.2(5) . . . . ?
C3 N1 C4 C18 -0.1(4) . . . . ?
C3 N1 C4 C5 -179.0(3) . . . . ?
C18 C4 C5 C6 11.8(6) . . . . ?
N1 C4 C5 C6 -169.8(3) . . . . ?
C4 C5 C6 N2 0.6(6) . . . . ?
C4 C5 C6 C17 179.2(4) . . . . ?
C13 N2 C6 C5 -79.5(4) . . . . ?
C7 N2 C6 C5 97.4(4) . . . . ?
C13 N2 C6 C17 101.9(4) . . . . ?
C7 N2 C6 C17 -81.3(4) . . . . ?
C13 N2 C7 C16 -56.0(5) . . . . ?
C6 N2 C7 C16 127.3(4) . . . . ?
C13 N2 C7 C8 126.6(4) . . . . ?
C6 N2 C7 C8 -50.2(5) . . . . ?
C16 C7 C8 C9 1.4(6) . . . . ?
N2 C7 C8 C9 178.9(4) . . . . ?
C7 C8 C9 C10 0.6(7) . . . . ?
C8 C9 C10 C15 -1.6(9) . . . . ?
C13 N3 C12 C11 0.7(6) . . . . ?
C14 C11 C12 N3 -2.2(7) . . . . ?
C14 N4 C13 N3 -1.6(5) . . . . ?
C14 N4 C13 N2 -179.5(3) . . . . ?
C12 N3 C13 N4 1.4(5) . . . . ?
C12 N3 C13 N2 179.3(3) . . . . ?
C6 N2 C13 N4 173.9(3) . . . . ?
C7 N2 C13 N4 -2.7(5) . . . . ?
C6 N2 C13 N3 -4.2(5) . . . . ?
C7 N2 C13 N3 179.1(3) . . . . ?
C13 N4 C14 C11 -0.2(6) . . . . ?
C12 C11 C14 N4 2.0(7) . . . . ?
C9 C10 C15 C16 0.6(9) . . . . ?
C8 C7 C16 C15 -2.4(6) . . . . ?
N2 C7 C16 C15 -179.8(4) . . . . ?
C10 C15 C16 C7 1.4(8) . . . . ?
C5 C6 C17 F1 -111.1(5) . . . . ?
N2 C6 C17 F1 67.6(5) . . . . ?
C5 C6 C17 F2 127.7(4) . . . . ?
N2 C6 C17 F2 -53.6(5) . . . . ?
C5 C6 C17 F3 11.1(6) . . . . ?
N2 C6 C17 F3 -170.2(3) . . . . ?
N1 C4 C18 C19 0.0(4) . . . . ?
C5 C4 C18 C19 178.5(4) . . . . ?
N1 C3 C19 C20 179.6(3) . . . . ?
C2 C3 C19 C20 -0.5(5) . . . . ?
N1 C3 C19 C18 -0.3(4) . . . . ?
C2 C3 C19 C18 179.6(3) . . . . ?
C4 C18 C19 C20 -179.7(4) . . . . ?
C4 C18 C19 C3 0.2(4) . . . . ?
C3 C19 C20 C21 -0.3(6) . . . . ?
C18 C19 C20 C21 179.5(4) . . . . ?
C19 C20 C21 C1 0.5(7) . . . . ?
C2 C1 C21 C20 0.2(7) . . . . ?
C38 C22 C23 C24 0.9(6) . . . . ?
C25 N5 C24 C23 179.7(4) . . . . ?
C25 N5 C24 C40 -0.3(4) . . . . ?
C22 C23 C24 N5 178.4(4) . . . . ?
C22 C23 C24 C40 -1.6(6) . . . . ?
C24 N5 C25 C41 0.4(4) . . . . ?
C24 N5 C25 C26 -177.5(3) . . . . ?
C41 C25 C26 C27 3.2(6) . . . . ?
N5 C25 C26 C27 -179.6(3) . . . . ?
C25 C26 C27 N6 2.4(6) . . . . ?
C25 C26 C27 C37 -176.9(3) . . . . ?
C28 N6 C27 C26 -82.8(4) . . . . ?
C31 N6 C27 C26 102.3(4) . . . . ?
C28 N6 C27 C37 96.6(4) . . . . ?
C31 N6 C27 C37 -78.3(4) . . . . ?
C29 N7 C28 N8 -0.6(5) . . . . ?
C29 N7 C28 N6 -179.8(3) . . . . ?
C42 N8 C28 N7 -0.5(5) . . . . ?
C42 N8 C28 N6 178.7(3) . . . . ?
C27 N6 C28 N7 179.7(3) . . . . ?
C31 N6 C28 N7 -5.7(5) . . . . ?
C27 N6 C28 N8 0.5(5) . . . . ?
C31 N6 C28 N8 175.1(3) . . . . ?
C28 N7 C29 C30 0.8(6) . . . . ?
N7 C29 C30 C42 0.2(7) . . . . ?
C28 N6 C31 C32 125.6(4) . . . . ?
C27 N6 C31 C32 -59.7(4) . . . . ?
C28 N6 C31 C36 -56.9(5) . . . . ?
C27 N6 C31 C36 117.8(4) . . . . ?
C36 C31 C32 C33 0.6(6) . . . . ?
N6 C31 C32 C33 178.1(3) . . . . ?
C31 C32 C33 C34 0.3(6) . . . . ?
C32 C33 C34 C35 -0.6(7) . . . . ?
C33 C34 C35 C36 0.0(7) . . . . ?
C32 C31 C36 C35 -1.3(6) . . . . ?
N6 C31 C36 C35 -178.8(3) . . . . ?
C34 C35 C36 C31 1.0(6) . . . . ?
C26 C27 C37 F4 -108.3(4) . . . . ?
N6 C27 C37 F4 72.2(4) . . . . ?
C26 C27 C37 F5 12.9(5) . . . . ?
N6 C27 C37 F5 -166.5(3) . . . . ?
C26 C27 C37 F6 132.6(3) . . . . ?
N6 C27 C37 F6 -46.8(4) . . . . ?
C23 C22 C38 C39 0.1(7) . . . . ?
C22 C38 C39 C40 -0.3(6) . . . . ?
C38 C39 C40 C24 -0.4(5) . . . . ?
C38 C39 C40 C41 -178.6(4) . . . . ?
N5 C24 C40 C39 -178.6(3) . . . . ?
C23 C24 C40 C39 1.4(5) . . . . ?
N5 C24 C40 C41 0.1(4) . . . . ?
C23 C24 C40 C41 -179.9(3) . . . . ?
N5 C25 C41 C40 -0.4(4) . . . . ?
C26 C25 C41 C40 177.1(4) . . . . ?
C39 C40 C41 C25 178.6(4) . . . . ?
C24 C40 C41 C25 0.2(4) . . . . ?
C28 N8 C42 C30 1.6(6) . . . . ?
C29 C30 C42 N8 -1.4(6) . . . . ?
